data_7160937
loop_
_publ_author_name
'Xu, Jianming'
'Hu, Dan'
'Wang, Jian'
'Hu, Song'
'Yin, Heng'
'Li, Yulong'
'Li, Chenyi'

_publ_section_title
;
 A three-component 1,3-dipolar cycloaddition of pyrazolone-derived
 azomethine ylides with succinimides for the construction of novel
 spiro-pyrazolone-pyrrolizines containing succinimides.
;
_journal_issue 6
_journal_name_full 'Organic &amp; biomolecular chemistry'
_journal_page_first 1363
_journal_page_last 1368
_journal_paper_doi 10.1039/d6ob00014b
_journal_volume 24
_journal_year 2026
_chemical_formula_moiety 'C24 H22 N4 O3'
_chemical_formula_sum 'C24 H22 N4 O3'
_chemical_formula_weight 414.45
_space_group_crystal_system triclinic
_space_group_IT_number 2
_space_group_name_Hall '-P 1'
_space_group_name_H-M_alt 'P -1'
_atom_sites_solution_hydrogens geom
_atom_sites_solution_primary dual
_audit_creation_date 2025-05-13
_audit_creation_method
;
Olex2 1.5
(compiled 2025.04.05 svn.rf049d14d for OlexSys, GUI svn.r7224)
;
_audit_update_record
;
2025-05-21 deposited with the CCDC.	2026-01-19 downloaded from the CCDC.
;
_cell_angle_alpha 103.680(3)
_cell_angle_beta 97.729(3)
_cell_angle_gamma 93.013(3)
_cell_formula_units_Z 8
_cell_length_a 12.3346(10)
_cell_length_b 13.8998(12)
_cell_length_c 25.5746(19)
_cell_measurement_reflns_used 9951
_cell_measurement_temperature 297.00
_cell_measurement_theta_max 26.32
_cell_measurement_theta_min 2.28
_cell_volume 4205.4(6)
_computing_cell_refinement 'SAINT V8.40B (?, 2016)'
_computing_data_reduction 'SAINT V8.40B (?, 2016)'
_computing_molecular_graphics 'Olex2 1.5 (Dolomanov et al., 2009)'
_computing_publication_material 'Olex2 1.5 (Dolomanov et al., 2009)'
_computing_structure_refinement 'SHELXL 2019/2 (Sheldrick, 2015)'
_computing_structure_solution 'SHELXT 2018/2 (Sheldrick, 2018)'
_diffrn_ambient_temperature 297.00
_diffrn_measured_fraction_theta_full 0.998
_diffrn_measured_fraction_theta_max 0.995
_diffrn_measurement_device_type 'Bruker APEX-II CCD'
_diffrn_measurement_method '\f and \w scans'
_diffrn_radiation_type MoK\a
_diffrn_radiation_wavelength 0.71073
_diffrn_reflns_av_R_equivalents 0.0798
_diffrn_reflns_av_unetI/netI 0.0583
_diffrn_reflns_Laue_measured_fraction_full 0.998
_diffrn_reflns_Laue_measured_fraction_max 0.995
_diffrn_reflns_limit_h_max 16
_diffrn_reflns_limit_h_min -16
_diffrn_reflns_limit_k_max 18
_diffrn_reflns_limit_k_min -18
_diffrn_reflns_limit_l_max 33
_diffrn_reflns_limit_l_min -34
_diffrn_reflns_number 99529
_diffrn_reflns_point_group_measured_fraction_full 0.998
_diffrn_reflns_point_group_measured_fraction_max 0.995
_diffrn_reflns_theta_full 25.242
_diffrn_reflns_theta_max 28.325
_diffrn_reflns_theta_min 1.951
_diffrn_source_current 1.4
_diffrn_source_power 0.07
_diffrn_source_voltage 50.0
_diffrn_standards_number 0
_exptl_absorpt_coefficient_mu 0.089
_exptl_absorpt_correction_T_max 0.7457
_exptl_absorpt_correction_T_min 0.6031
_exptl_absorpt_correction_type multi-scan
_exptl_absorpt_process_details
;
SADABS-2016/2 (Bruker,2016/2) was used for absorption correction.
wR2(int) was 0.1503 before and 0.0669 after correction.
The Ratio of minimum to maximum transmission is 0.8088.
The \l/2 correction factor is Not present.
;
_exptl_crystal_density_diffrn 1.309
_exptl_crystal_description block
_exptl_crystal_F_000 1744
_exptl_crystal_size_max 0.2
_exptl_crystal_size_mid 0.15
_exptl_crystal_size_min 0.1
_refine_diff_density_max 0.239
_refine_diff_density_min -0.222
_refine_diff_density_rms 0.046
_refine_ls_extinction_method none
_refine_ls_goodness_of_fit_ref 1.022
_refine_ls_hydrogen_treatment constr
_refine_ls_matrix_type full
_refine_ls_number_parameters 1121
_refine_ls_number_reflns 20873
_refine_ls_number_restraints 0
_refine_ls_restrained_S_all 1.022
_refine_ls_R_factor_all 0.1031
_refine_ls_R_factor_gt 0.0537
_refine_ls_shift/su_max 0.006
_refine_ls_shift/su_mean 0.000
_refine_ls_structure_factor_coef Fsqd
_refine_ls_weighting_details 'w=1/[\s^2^(Fo^2^)+(0.0597P)^2^+1.0331P] where P=(Fo^2^+2Fc^2^)/3'
_refine_ls_weighting_scheme calc
_refine_ls_wR_factor_gt 0.1221
_refine_ls_wR_factor_ref 0.1575
_reflns_Friedel_coverage 0.000
_reflns_number_gt 12085
_reflns_number_total 20873
_reflns_threshold_expression 'I > 2\s(I)'
_cod_data_source_file d6ob00014b2.cif
_cod_data_source_block mo_250513lcy_0m
_cod_original_sg_symbol_H-M P-1
_cod_database_code 7160937
_shelx_shelxl_version_number 2019/2
_shelx_space_group_comment
;
The symmetry employed for this shelxl refinement is uniquely defined
by the following loop, which should always be used as a source of
symmetry information in preference to the above space-group names.
They are only intended as comments.
;
_shelx_estimated_absorpt_t_max 0.991
_shelx_estimated_absorpt_t_min 0.983
_olex2_refinement_description
;
1. Fixed Uiso
 At 1.2 times of:
  All C(H) groups, All C(H,H) groups
 At 1.5 times of:
  All C(H,H,H) groups
2.a Ternary CH refined with riding coordinates:
 C9(H9), C10(H10), C32(H32), C33(H33), C61(H61), C81(H81), C80(H80), C59(H59),
 C87(H87), C39(H39), C12(H12), C62(H62)
2.b Secondary CH2 refined with riding coordinates:
 C65(H65A,H65B), C42(H42A,H42B), C88(H88A,H88B), C90(H90A,H90B), C15(H15A,
 H15B), C13(H13A,H13B), C89(H89A,H89B), C63(H63A,H63B), C40(H40A,H40B),
 C14(H14A,H14B), C41(H41A,H41B), C64(H64A,H64B)
2.c Aromatic/amide H refined with riding coordinates:
 C29(H29), C68(H68), C51(H51), C53(H53), C20(H20), C44(H44), C24(H24),
 C75(H75), C3(H3), C48(H48), C50(H50), C92(H92), C27(H27), C72(H72), C54(H54),
 C49(H49), C93(H93), C45(H45), C2(H2), C96(H96), C21(H21), C30(H30), C1(H1),
 C47(H47), C69(H69), C94(H94), C46(H46), C70(H70), C5(H5), C26(H26), C25(H25),
 C95(H95), C22(H22), C23(H23), C6(H6), C71(H71), C74(H74), C73(H73), C77(H77),
 C78(H78)
2.d Idealised Me refined as rotating group:
 C37(H37A,H37B,H37C), C84(H84A,H84B,H84C), C58(H58A,H58B,H58C), C18(H18A,H18B,
 H18C)
;
_olex2_submission_special_instructions 'No special instructions were received'

loop_
_space_group_symop_operation_xyz
'x, y, z'
'-x, -y, -z'

loop_
_atom_site_label
_atom_site_type_symbol
_atom_site_fract_x
_atom_site_fract_y
_atom_site_fract_z
_atom_site_U_iso_or_equiv
_atom_site_adp_type
_atom_site_occupancy
_atom_site_site_symmetry_order
_atom_site_calc_flag
_atom_site_refinement_flags_posn
_atom_site_refinement_flags_adp
_atom_site_refinement_flags_occupancy
_atom_site_disorder_assembly
_atom_site_disorder_group
O7 O 0.34371(12) 0.77586(10) 0.22594(5) 0.0527(3) Uani 1 1 d . . . . .
O4 O 0.61240(12) 0.75686(11) 0.27590(5) 0.0532(4) Uani 1 1 d . . . . .
O12 O -0.05526(11) 0.51946(11) 0.56193(6) 0.0588(4) Uani 1 1 d . . . . .
O5 O 0.45440(11) 0.88467(11) 0.11895(6) 0.0563(4) Uani 1 1 d . . . . .
O11 O 0.25065(12) 0.72896(12) 0.52304(6) 0.0590(4) Uani 1 1 d . . . . .
O2 O 0.78826(12) 0.73322(11) -0.01332(6) 0.0581(4) Uani 1 1 d . . . . .
O3 O 1.00335(12) 0.48418(11) -0.06933(7) 0.0624(4) Uani 1 1 d . . . . .
O8 O 0.50860(12) 0.65127(12) 0.38618(6) 0.0612(4) Uani 1 1 d . . . . .
O10 O 0.00768(12) 0.95568(11) 0.57355(7) 0.0641(4) Uani 1 1 d . . . . .
O1 O 1.09653(11) 0.92520(11) -0.05745(7) 0.0641(4) Uani 1 1 d . . . . .
N8 N 0.57493(12) 1.02379(12) 0.15636(6) 0.0418(3) Uani 1 1 d . . . . .
N12 N 0.38553(12) 0.51427(12) 0.34802(6) 0.0422(4) Uani 1 1 d . . . . .
O6 O 0.69974(14) 1.14334(11) 0.21412(6) 0.0671(4) Uani 1 1 d . . . . .
N15 N 0.02826(12) 0.73510(11) 0.63318(6) 0.0410(3) Uani 1 1 d . . . . .
O9 O 0.26313(14) 0.39522(11) 0.28867(7) 0.0687(4) Uani 1 1 d . . . . .
N4 N 0.87766(13) 0.59254(12) -0.03985(6) 0.0430(4) Uani 1 1 d . . . . .
N3 N 1.01605(12) 0.70758(12) -0.12448(6) 0.0434(4) Uani 1 1 d . . . . .
N16 N 0.14530(13) 0.85946(12) 0.54628(6) 0.0441(4) Uani 1 1 d . . . . .
N11 N 0.20795(12) 0.66345(12) 0.29136(6) 0.0419(3) Uani 1 1 d . . . . .
N6 N 0.63760(14) 0.66538(13) 0.13909(6) 0.0484(4) Uani 1 1 d . . . . .
N14 N 0.21614(12) 0.56630(12) 0.62673(7) 0.0453(4) Uani 1 1 d . . . . .
N7 N 0.75541(12) 0.88178(12) 0.21935(6) 0.0429(4) Uani 1 1 d . . . . .
N13 N 0.11894(12) 0.50372(12) 0.60281(7) 0.0460(4) Uani 1 1 d . . . . .
N2 N 0.82485(12) 0.87365(12) -0.12157(7) 0.0478(4) Uani 1 1 d . . . . .
N9 N 0.34236(14) 0.88674(12) 0.30885(6) 0.0456(4) Uani 1 1 d . . . . .
N10 N 0.33400(14) 0.88187(12) 0.36291(6) 0.0493(4) Uani 1 1 d . . . . .
N1 N 0.92111(13) 0.93802(12) -0.09794(7) 0.0488(4) Uani 1 1 d . . . . .
N5 N 0.62056(14) 0.65457(12) 0.19129(6) 0.0474(4) Uani 1 1 d . . . . .
C28 C 0.56059(15) 1.06873(14) 0.11093(8) 0.0428(4) Uani 1 1 d . . . . .
C83 C 0.19869(14) 0.65478(14) 0.62387(7) 0.0381(4) Uani 1 1 d . . . . .
C34 C 0.52249(14) 0.93232(14) 0.15546(8) 0.0421(4) Uani 1 1 d . . . . .
C36 C 0.65277(15) 0.75832(15) 0.14186(7) 0.0419(4) Uani 1 1 d . . . . .
C9 C 0.97304(15) 0.74507(14) -0.03581(7) 0.0425(4) Uani 1 1 d . . . . .
H9 H 1.001674 0.800509 -0.004593 0.051 Uiso 1 1 calc R U . . .
C67 C 0.40184(15) 0.46542(14) 0.39174(8) 0.0443(4) Uani 1 1 d . . . . .
C57 C 0.32036(15) 0.79058(15) 0.36354(7) 0.0427(4) Uani 1 1 d . . . . .
C10 C 1.05372(15) 0.66347(15) -0.04349(8) 0.0457(4) Uani 1 1 d . . . . .
H10 H 1.107658 0.671602 -0.010578 0.055 Uiso 1 1 calc R U . . .
C82 C 0.08388(14) 0.66318(13) 0.59765(7) 0.0384(4) Uani 1 1 d . . . . .
C19 C 0.78827(15) 0.52127(14) -0.04095(8) 0.0436(4) Uani 1 1 d . . . . .
C79 C 0.03999(16) 0.87473(15) 0.55962(8) 0.0459(4) Uani 1 1 d . . . . .
C52 C 0.35587(16) 0.98189(14) 0.29833(8) 0.0437(4) Uani 1 1 d . . . . .
C32 C 0.63330(16) 0.99863(14) 0.24338(8) 0.0439(4) Uani 1 1 d . . . . .
H32 H 0.594001 1.029587 0.273000 0.053 Uiso 1 1 calc R U . . .
C60 C 0.43905(15) 0.60600(15) 0.34970(8) 0.0438(4) Uani 1 1 d . . . . .
C33 C 0.56696(15) 0.90397(14) 0.20695(7) 0.0410(4) Uani 1 1 d . . . . .
H33 H 0.507080 0.883095 0.224535 0.049 Uiso 1 1 calc R U . . .
C11 C 0.98048(16) 0.56830(15) -0.05390(8) 0.0458(4) Uani 1 1 d . . . . .
C35 C 0.65100(14) 0.82286(14) 0.19826(7) 0.0389(4) Uani 1 1 d . . . . .
C8 C 0.95861(14) 0.77990(14) -0.09029(7) 0.0399(4) Uani 1 1 d . . . . .
C55 C 0.33558(15) 0.79518(14) 0.27409(7) 0.0406(4) Uani 1 1 d . . . . .
C85 C 0.03638(15) 0.55437(14) 0.58473(8) 0.0424(4) Uani 1 1 d . . . . .
C7 C 1.00468(15) 0.88923(15) -0.07911(8) 0.0447(4) Uani 1 1 d . . . . .
C61 C 0.32474(16) 0.54385(14) 0.26228(7) 0.0432(4) Uani 1 1 d . . . . .
H61 H 0.360266 0.513938 0.231016 0.052 Uiso 1 1 calc R U . . .
C81 C 0.06671(15) 0.70053(14) 0.54386(7) 0.0420(4) Uani 1 1 d . . . . .
H81 H 0.042701 0.644890 0.512073 0.050 Uiso 1 1 calc R U . . .
C17 C 0.84381(14) 0.78603(14) -0.11778(7) 0.0408(4) Uani 1 1 d . . . . .
C29 C 0.45982(17) 1.09933(16) 0.09479(9) 0.0526(5) Uani 1 1 d . . . . .
H29 H 0.401670 1.093415 0.113825 0.063 Uiso 1 1 calc R U . . .
C38 C 0.62584(15) 0.74320(14) 0.22844(7) 0.0418(4) Uani 1 1 d . . . . .
C86 C 0.16636(16) 0.75993(15) 0.53589(7) 0.0430(4) Uani 1 1 d . . . . .
C31 C 0.64440(16) 1.06575(15) 0.20526(8) 0.0455(4) Uani 1 1 d . . . . .
C80 C -0.02227(15) 0.77441(15) 0.55167(8) 0.0467(5) Uani 1 1 d . . . . .
H80 H -0.078990 0.760588 0.519481 0.056 Uiso 1 1 calc R U . . .
C59 C 0.39497(15) 0.63671(14) 0.29880(7) 0.0409(4) Uani 1 1 d . . . . .
H59 H 0.455158 0.655715 0.280836 0.049 Uiso 1 1 calc R U . . .
C43 C 0.60036(16) 0.55680(14) 0.19796(8) 0.0455(4) Uani 1 1 d . . . . .
C87 C -0.06980(15) 0.75720(15) 0.60094(9) 0.0482(5) Uani 1 1 d . . . . .
H87 H -0.121616 0.697576 0.589350 0.058 Uiso 1 1 calc R U . . .
C16 C 0.86862(16) 0.69468(15) -0.02705(7) 0.0442(4) Uani 1 1 d . . . . .
C39 C 0.73975(16) 0.96142(15) 0.26566(8) 0.0462(4) Uani 1 1 d . . . . .
H39 H 0.726683 0.932510 0.295929 0.055 Uiso 1 1 calc R U . . .
C91 C 0.11963(16) 0.40129(14) 0.60190(8) 0.0453(4) Uani 1 1 d . . . . .
C4 C 0.91891(16) 1.03889(15) -0.09981(8) 0.0462(4) Uani 1 1 d . . . . .
C37 C 0.68101(18) 0.79458(17) 0.09465(8) 0.0542(5) Uani 1 1 d . . . . .
H37A H 0.622510 0.830266 0.082033 0.081 Uiso 1 1 calc R U . . .
H37B H 0.691152 0.738965 0.065839 0.081 Uiso 1 1 calc R U . . .
H37C H 0.747585 0.837886 0.105626 0.081 Uiso 1 1 calc R U . . .
C12 C 1.10904(15) 0.68056(16) -0.09062(8) 0.0482(5) Uani 1 1 d . . . . .
H12 H 1.163478 0.738125 -0.077243 0.058 Uiso 1 1 calc R U . . .
C62 C 0.21664(16) 0.58323(14) 0.24382(8) 0.0447(4) Uani 1 1 d . . . . .
H62 H 0.225621 0.612162 0.213077 0.054 Uiso 1 1 calc R U . . .
C76 C 0.22079(16) 0.93685(15) 0.53973(8) 0.0482(5) Uani 1 1 d . . . . .
C68 C 0.50173(18) 0.43077(16) 0.40509(9) 0.0550(5) Uani 1 1 d . . . . .
H68 H 0.559165 0.438783 0.385941 0.066 Uiso 1 1 calc R U . . .
C84 C 0.28160(16) 0.74003(15) 0.65085(8) 0.0481(5) Uani 1 1 d . . . . .
H84A H 0.309057 0.767718 0.623687 0.072 Uiso 1 1 calc R U . . .
H84B H 0.341200 0.717314 0.671651 0.072 Uiso 1 1 calc R U . . .
H84C H 0.247949 0.789955 0.674606 0.072 Uiso 1 1 calc R U . . .
C56 C 0.31468(15) 0.72067(13) 0.30820(7) 0.0389(4) Uani 1 1 d . . . . .
C66 C 0.31656(16) 0.47400(14) 0.29902(8) 0.0451(4) Uani 1 1 d . . . . .
C51 C 0.40140(17) 1.06227(15) 0.34023(9) 0.0535(5) Uani 1 1 d . . . . .
H51 H 0.423212 1.053736 0.374974 0.064 Uiso 1 1 calc R U . . .
C53 C 0.32304(18) 0.99468(17) 0.24660(9) 0.0548(5) Uani 1 1 d . . . . .
H53 H 0.291662 0.941081 0.218421 0.066 Uiso 1 1 calc R U . . .
C20 C 0.74444(18) 0.45538(16) -0.08948(9) 0.0544(5) Uani 1 1 d . . . . .
H20 H 0.773522 0.456799 -0.121033 0.065 Uiso 1 1 calc R U . . .
C44 C 0.55068(17) 0.48269(16) 0.15387(9) 0.0533(5) Uani 1 1 d . . . . .
H44 H 0.529290 0.496866 0.120416 0.064 Uiso 1 1 calc R U . . .
C58 C 0.3009(2) 0.76130(18) 0.41424(8) 0.0590(6) Uani 1 1 d . . . . .
H58A H 0.239192 0.712347 0.406056 0.089 Uiso 1 1 calc R U . . .
H58B H 0.286053 0.818697 0.440717 0.089 Uiso 1 1 calc R U . . .
H58C H 0.364964 0.734031 0.428575 0.089 Uiso 1 1 calc R U . . .
C18 C 0.76199(17) 0.70003(16) -0.14457(9) 0.0546(5) Uani 1 1 d . . . . .
H18A H 0.795346 0.651703 -0.169409 0.082 Uiso 1 1 calc R U . . .
H18B H 0.700423 0.722479 -0.164158 0.082 Uiso 1 1 calc R U . . .
H18C H 0.737441 0.670451 -0.117411 0.082 Uiso 1 1 calc R U . . .
C65 C 0.10674(17) 0.70739(17) 0.27634(10) 0.0573(5) Uani 1 1 d . . . . .
H65A H 0.117730 0.751042 0.252649 0.069 Uiso 1 1 calc R U . . .
H65B H 0.079046 0.744168 0.308268 0.069 Uiso 1 1 calc R U . . .
C24 C 0.74576(18) 0.51997(18) 0.00585(9) 0.0584(5) Uani 1 1 d . . . . .
H24 H 0.775624 0.563856 0.038718 0.070 Uiso 1 1 calc R U . . .
C75 C 0.1935(2) 0.98177(17) 0.49816(9) 0.0607(6) Uani 1 1 d . . . . .
H75 H 0.125969 0.964473 0.475797 0.073 Uiso 1 1 calc R U . . .
C3 C 1.01270(19) 1.09331(17) -0.10444(10) 0.0580(5) Uani 1 1 d . . . . .
H3 H 1.079069 1.064645 -0.105557 0.070 Uiso 1 1 calc R U . . .
C48 C 0.63175(18) 0.53647(17) 0.24788(9) 0.0569(5) Uani 1 1 d . . . . .
H48 H 0.666188 0.586251 0.277399 0.068 Uiso 1 1 calc R U . . .
C50 C 0.4142(2) 1.15534(17) 0.33010(11) 0.0660(6) Uani 1 1 d . . . . .
H50 H 0.444120 1.209486 0.358295 0.079 Uiso 1 1 calc R U . . .
C92 C 0.02256(18) 0.34329(16) 0.59801(9) 0.0542(5) Uani 1 1 d . . . . .
H92 H -0.044501 0.370861 0.596032 0.065 Uiso 1 1 calc R U . . .
C27 C 0.64772(17) 1.07750(18) 0.08337(9) 0.0556(5) Uani 1 1 d . . . . .
H27 H 0.715524 1.056971 0.094793 0.067 Uiso 1 1 calc R U . . .
C42 C 0.85604(17) 0.83976(17) 0.23682(9) 0.0568(5) Uani 1 1 d . . . . .
H42A H 0.888206 0.804840 0.205917 0.068 Uiso 1 1 calc R U . . .
H42B H 0.842812 0.794830 0.259545 0.068 Uiso 1 1 calc R U . . .
C88 C -0.11501(18) 0.83410(18) 0.64344(10) 0.0618(6) Uani 1 1 d . . . . .
H88A H -0.193422 0.836359 0.633630 0.074 Uiso 1 1 calc R U . . .
H88B H -0.078412 0.899737 0.648136 0.074 Uiso 1 1 calc R U . . .
C72 C 0.31677(18) 0.45473(19) 0.42035(9) 0.0624(6) Uani 1 1 d . . . . .
H72 H 0.249611 0.478788 0.411395 0.075 Uiso 1 1 calc R U . . .
C90 C -0.00353(19) 0.72045(18) 0.68369(9) 0.0575(5) Uani 1 1 d . . . . .
H90A H 0.058660 0.734717 0.712748 0.069 Uiso 1 1 calc R U . . .
H90B H -0.035232 0.653089 0.679139 0.069 Uiso 1 1 calc R U . . .
C54 C 0.3377(2) 1.08853(19) 0.23752(11) 0.0677(7) Uani 1 1 d . . . . .
H54 H 0.316272 1.097589 0.202851 0.081 Uiso 1 1 calc R U . . .
C15 C 1.05485(19) 0.72286(18) -0.17342(9) 0.0609(6) Uani 1 1 d . . . . .
H15A H 1.087236 0.790320 -0.167811 0.073 Uiso 1 1 calc R U . . .
H15B H 0.995710 0.708979 -0.203989 0.073 Uiso 1 1 calc R U . . .
C49 C 0.3833(2) 1.16857(18) 0.27892(12) 0.0716(7) Uani 1 1 d . . . . .
H49 H 0.393185 1.231135 0.272239 0.086 Uiso 1 1 calc R U . . .
C93 C 0.0272(2) 0.24367(17) 0.59711(9) 0.0645(6) Uani 1 1 d . . . . .
H93 H -0.037726 0.204033 0.593793 0.077 Uiso 1 1 calc R U . . .
C45 C 0.53304(19) 0.38691(17) 0.16002(11) 0.0647(6) Uani 1 1 d . . . . .
H45 H 0.500928 0.336289 0.130356 0.078 Uiso 1 1 calc R U . . .
C2 C 1.0064(2) 1.19133(18) -0.10738(10) 0.0636(6) Uani 1 1 d . . . . .
H2 H 1.069328 1.228803 -0.109863 0.076 Uiso 1 1 calc R U . . .
C96 C 0.21887(19) 0.35944(16) 0.60498(10) 0.0605(6) Uani 1 1 d . . . . .
H96 H 0.283924 0.397925 0.606835 0.073 Uiso 1 1 calc R U . . .
C21 C 0.65785(19) 0.38760(18) -0.09134(11) 0.0652(6) Uani 1 1 d . . . . .
H21 H 0.628855 0.342721 -0.124014 0.078 Uiso 1 1 calc R U . . .
C30 C 0.4465(2) 1.13891(18) 0.04991(10) 0.0661(6) Uani 1 1 d . . . . .
H30 H 0.378999 1.159906 0.038500 0.079 Uiso 1 1 calc R U . . .
C1 C 0.9084(2) 1.23366(17) -0.10668(10) 0.0651(6) Uani 1 1 d . . . . .
H1 H 0.904594 1.298914 -0.109519 0.078 Uiso 1 1 calc R U . . .
C13 C 1.15386(18) 0.60272(18) -0.13276(10) 0.0618(6) Uani 1 1 d . . . . .
H13A H 1.111102 0.539047 -0.140447 0.074 Uiso 1 1 calc R U . . .
H13B H 1.230124 0.594508 -0.120904 0.074 Uiso 1 1 calc R U . . .
C89 C -0.0894(2) 0.79606(19) 0.69508(10) 0.0674(6) Uani 1 1 d . . . . .
H89A H -0.155405 0.764547 0.702862 0.081 Uiso 1 1 calc R U . . .
H89B H -0.060498 0.850599 0.726044 0.081 Uiso 1 1 calc R U . . .
C63 C 0.10313(18) 0.52858(17) 0.23345(10) 0.0619(6) Uani 1 1 d . . . . .
H63A H 0.097590 0.484418 0.257390 0.074 Uiso 1 1 calc R U . . .
H63B H 0.084398 0.490631 0.195925 0.074 Uiso 1 1 calc R U . . .
C47 C 0.6110(2) 0.44069(19) 0.25315(11) 0.0691(7) Uani 1 1 d . . . . .
H47 H 0.630223 0.426678 0.286819 0.083 Uiso 1 1 calc R U . . .
C40 C 0.85252(18) 1.01805(18) 0.27932(10) 0.0655(6) Uani 1 1 d . . . . .
H40A H 0.866332 1.056402 0.316893 0.079 Uiso 1 1 calc R U . . .
H40B H 0.860840 1.062146 0.255578 0.079 Uiso 1 1 calc R U . . .
C69 C 0.5158(2) 0.38394(17) 0.44723(10) 0.0688(7) Uani 1 1 d . . . . .
H69 H 0.582869 0.359826 0.456330 0.083 Uiso 1 1 calc R U . . .
C14 C 1.1417(2) 0.6474(2) -0.18254(10) 0.0693(7) Uani 1 1 d . . . . .
H14A H 1.117871 0.595833 -0.215641 0.083 Uiso 1 1 calc R U . . .
H14B H 1.211107 0.680222 -0.185543 0.083 Uiso 1 1 calc R U . . .
C94 C 0.1256(2) 0.20211(17) 0.60103(10) 0.0711(7) Uani 1 1 d . . . . .
H94 H 0.127420 0.135210 0.600781 0.085 Uiso 1 1 calc R U . . .
C46 C 0.5628(2) 0.36636(19) 0.20983(13) 0.0727(7) Uani 1 1 d . . . . .
H46 H 0.550198 0.302200 0.213949 0.087 Uiso 1 1 calc R U . . .
C70 C 0.4312(3) 0.37287(19) 0.47574(10) 0.0742(8) Uani 1 1 d . . . . .
H70 H 0.441055 0.341500 0.504158 0.089 Uiso 1 1 calc R U . . .
C5 C 0.82125(18) 1.08232(17) -0.09775(11) 0.0639(6) Uani 1 1 d . . . . .
H5 H 0.758624 1.046282 -0.093635 0.077 Uiso 1 1 calc R U . . .
C26 C 0.6329(2) 1.1172(2) 0.03859(10) 0.0683(7) Uani 1 1 d . . . . .
H26 H 0.691115 1.123413 0.019621 0.082 Uiso 1 1 calc R U . . .
C25 C 0.5333(2) 1.1474(2) 0.02195(10) 0.0709(7) Uani 1 1 d . . . . .
H25 H 0.523861 1.173762 -0.008387 0.085 Uiso 1 1 calc R U . . .
C95 C 0.2211(2) 0.26051(18) 0.60530(11) 0.0742(7) Uani 1 1 d . . . . .
H95 H 0.288061 0.233055 0.608455 0.089 Uiso 1 1 calc R U . . .
C22 C 0.6146(2) 0.3864(2) -0.04507(12) 0.0739(7) Uani 1 1 d . . . . .
H22 H 0.555696 0.340803 -0.046324 0.089 Uiso 1 1 calc R U . . .
C23 C 0.6575(2) 0.4520(2) 0.00324(12) 0.0756(8) Uani 1 1 d . . . . .
H23 H 0.627220 0.451033 0.034514 0.091 Uiso 1 1 calc R U . . .
C41 C 0.92920(19) 0.93324(19) 0.26930(12) 0.0731(7) Uani 1 1 d . . . . .
H41A H 0.985538 0.948903 0.248810 0.088 Uiso 1 1 calc R U . . .
H41B H 0.964531 0.923246 0.303626 0.088 Uiso 1 1 calc R U . . .
C6 C 0.8163(2) 1.17912(18) -0.10178(12) 0.0761(8) Uani 1 1 d . . . . .
H6 H 0.749828 1.207663 -0.101163 0.091 Uiso 1 1 calc R U . . .
C71 C 0.3322(2) 0.4081(2) 0.46229(10) 0.0760(8) Uani 1 1 d . . . . .
H71 H 0.275034 0.400406 0.481650 0.091 Uiso 1 1 calc R U . . .
C74 C 0.2668(3) 1.0529(2) 0.48961(12) 0.0810(8) Uani 1 1 d . . . . .
H74 H 0.248829 1.083107 0.461199 0.097 Uiso 1 1 calc R U . . .
C64 C 0.0294(2) 0.6151(2) 0.24643(12) 0.0783(8) Uani 1 1 d . . . . .
H64A H -0.010559 0.625420 0.213139 0.094 Uiso 1 1 calc R U . . .
H64B H -0.023000 0.600908 0.269251 0.094 Uiso 1 1 calc R U . . .
C73 C 0.3646(3) 1.0788(2) 0.52229(17) 0.1002(11) Uani 1 1 d . . . . .
H73 H 0.414408 1.125728 0.515936 0.120 Uiso 1 1 calc R U . . .
C77 C 0.3186(2) 0.9642(2) 0.57354(13) 0.0899(10) Uani 1 1 d . . . . .
H77 H 0.336598 0.934792 0.602275 0.108 Uiso 1 1 calc R U . . .
C78 C 0.3902(2) 1.0359(3) 0.56466(18) 0.1218(15) Uani 1 1 d . . . . .
H78 H 0.456635 1.055316 0.587752 0.146 Uiso 1 1 calc R U . . .

loop_
_atom_site_aniso_label
_atom_site_aniso_U_11
_atom_site_aniso_U_22
_atom_site_aniso_U_33
_atom_site_aniso_U_23
_atom_site_aniso_U_13
_atom_site_aniso_U_12
O7 0.0765(10) 0.0476(8) 0.0362(7) 0.0110(6) 0.0166(7) 0.0014(7)
O4 0.0713(9) 0.0507(9) 0.0398(8) 0.0125(6) 0.0157(7) 0.0011(7)
O12 0.0417(8) 0.0462(9) 0.0797(10) 0.0082(7) -0.0061(7) -0.0045(6)
O5 0.0459(8) 0.0589(9) 0.0604(9) 0.0195(7) -0.0072(7) -0.0109(7)
O11 0.0645(9) 0.0629(10) 0.0629(9) 0.0262(8) 0.0310(7) 0.0229(8)
O2 0.0631(9) 0.0538(9) 0.0653(9) 0.0164(7) 0.0303(7) 0.0177(7)
O3 0.0556(9) 0.0441(9) 0.0894(12) 0.0146(8) 0.0174(8) 0.0137(7)
O8 0.0521(8) 0.0575(10) 0.0687(10) 0.0215(8) -0.0128(7) -0.0150(7)
O10 0.0603(9) 0.0479(9) 0.0900(12) 0.0225(8) 0.0169(8) 0.0170(7)
O1 0.0413(8) 0.0521(9) 0.0932(12) 0.0198(8) -0.0095(8) -0.0062(7)
N8 0.0418(8) 0.0411(9) 0.0421(8) 0.0127(7) 0.0025(7) -0.0009(7)
N12 0.0404(8) 0.0397(9) 0.0473(9) 0.0151(7) 0.0029(7) -0.0003(7)
O6 0.0897(12) 0.0428(9) 0.0599(9) 0.0125(7) -0.0121(8) -0.0142(8)
N15 0.0410(8) 0.0412(9) 0.0414(8) 0.0093(7) 0.0094(6) 0.0058(7)
O9 0.0877(12) 0.0410(9) 0.0682(10) 0.0142(8) -0.0138(8) -0.0144(8)
N4 0.0446(9) 0.0405(9) 0.0461(9) 0.0123(7) 0.0108(7) 0.0066(7)
N3 0.0406(8) 0.0478(10) 0.0442(9) 0.0124(7) 0.0113(7) 0.0085(7)
N16 0.0446(9) 0.0411(9) 0.0478(9) 0.0132(7) 0.0056(7) 0.0070(7)
N11 0.0407(8) 0.0389(9) 0.0453(9) 0.0079(7) 0.0088(7) 0.0028(7)
N6 0.0599(10) 0.0460(10) 0.0390(9) 0.0080(7) 0.0117(7) 0.0017(8)
N14 0.0398(8) 0.0393(9) 0.0532(9) 0.0104(7) -0.0019(7) -0.0014(7)
N7 0.0385(8) 0.0417(9) 0.0466(9) 0.0077(7) 0.0052(7) 0.0038(7)
N13 0.0398(8) 0.0351(9) 0.0599(10) 0.0113(7) -0.0006(7) -0.0021(7)
N2 0.0370(8) 0.0436(10) 0.0590(10) 0.0117(8) -0.0020(7) -0.0012(7)
N9 0.0665(11) 0.0345(9) 0.0365(8) 0.0094(7) 0.0105(7) 0.0016(7)
N10 0.0687(11) 0.0430(10) 0.0349(8) 0.0067(7) 0.0104(7) 0.0008(8)
N1 0.0385(8) 0.0386(9) 0.0674(11) 0.0150(8) -0.0006(7) -0.0016(7)
N5 0.0668(11) 0.0378(9) 0.0390(8) 0.0101(7) 0.0136(8) 0.0013(8)
C28 0.0438(10) 0.0403(10) 0.0435(10) 0.0128(8) 0.0021(8) -0.0023(8)
C83 0.0364(9) 0.0409(10) 0.0371(9) 0.0097(8) 0.0066(7) 0.0000(7)
C34 0.0346(9) 0.0448(11) 0.0473(11) 0.0124(9) 0.0063(8) 0.0018(8)
C36 0.0428(10) 0.0440(11) 0.0389(10) 0.0093(8) 0.0085(8) 0.0020(8)
C9 0.0459(10) 0.0401(10) 0.0388(10) 0.0060(8) 0.0037(8) 0.0033(8)
C67 0.0447(10) 0.0380(10) 0.0492(11) 0.0140(8) 0.0003(8) -0.0020(8)
C57 0.0494(11) 0.0438(11) 0.0356(9) 0.0093(8) 0.0103(8) 0.0023(8)
C10 0.0412(10) 0.0467(11) 0.0468(11) 0.0108(9) -0.0011(8) 0.0052(8)
C82 0.0382(9) 0.0349(9) 0.0398(9) 0.0059(7) 0.0048(7) 0.0011(7)
C19 0.0439(10) 0.0416(11) 0.0488(11) 0.0163(9) 0.0081(8) 0.0081(8)
C79 0.0433(10) 0.0466(12) 0.0489(11) 0.0157(9) 0.0015(8) 0.0105(9)
C52 0.0469(10) 0.0373(10) 0.0505(11) 0.0143(9) 0.0126(8) 0.0058(8)
C32 0.0490(11) 0.0424(11) 0.0388(10) 0.0055(8) 0.0085(8) 0.0077(8)
C60 0.0364(9) 0.0413(11) 0.0547(11) 0.0146(9) 0.0068(8) -0.0004(8)
C33 0.0398(9) 0.0441(11) 0.0428(10) 0.0139(8) 0.0131(8) 0.0053(8)
C11 0.0451(10) 0.0462(12) 0.0476(11) 0.0141(9) 0.0054(8) 0.0111(9)
C35 0.0404(9) 0.0395(10) 0.0374(9) 0.0097(8) 0.0086(7) 0.0012(8)
C8 0.0361(9) 0.0384(10) 0.0448(10) 0.0096(8) 0.0054(7) 0.0031(7)
C55 0.0466(10) 0.0385(10) 0.0371(10) 0.0091(8) 0.0087(8) 0.0023(8)
C85 0.0397(10) 0.0382(10) 0.0470(10) 0.0081(8) 0.0043(8) 0.0004(8)
C7 0.0383(10) 0.0431(11) 0.0522(11) 0.0120(9) 0.0051(8) 0.0019(8)
C61 0.0499(11) 0.0409(11) 0.0377(10) 0.0053(8) 0.0094(8) 0.0062(8)
C81 0.0485(10) 0.0382(10) 0.0357(9) 0.0053(8) 0.0003(8) 0.0032(8)
C17 0.0377(9) 0.0406(10) 0.0427(10) 0.0091(8) 0.0046(7) 0.0000(8)
C29 0.0491(11) 0.0528(13) 0.0563(12) 0.0160(10) 0.0048(9) 0.0056(9)
C38 0.0452(10) 0.0414(11) 0.0386(10) 0.0086(8) 0.0079(8) 0.0022(8)
C86 0.0518(11) 0.0455(11) 0.0333(9) 0.0117(8) 0.0059(8) 0.0098(9)
C31 0.0503(11) 0.0384(11) 0.0444(10) 0.0057(8) 0.0032(8) 0.0033(9)
C80 0.0401(10) 0.0471(12) 0.0492(11) 0.0113(9) -0.0053(8) 0.0032(8)
C59 0.0415(10) 0.0414(10) 0.0431(10) 0.0133(8) 0.0124(8) 0.0032(8)
C43 0.0471(10) 0.0379(10) 0.0543(12) 0.0138(9) 0.0122(9) 0.0074(8)
C87 0.0359(10) 0.0449(11) 0.0618(13) 0.0104(9) 0.0063(9) 0.0012(8)
C16 0.0520(11) 0.0449(11) 0.0386(10) 0.0117(8) 0.0121(8) 0.0102(9)
C39 0.0543(11) 0.0407(11) 0.0411(10) 0.0075(8) 0.0029(8) 0.0059(9)
C91 0.0540(11) 0.0359(10) 0.0439(10) 0.0082(8) 0.0045(8) -0.0001(8)
C4 0.0472(11) 0.0389(11) 0.0505(11) 0.0097(9) 0.0024(9) 0.0030(8)
C37 0.0594(13) 0.0623(14) 0.0455(11) 0.0171(10) 0.0179(9) 0.0034(10)
C12 0.0353(9) 0.0487(12) 0.0594(12) 0.0119(10) 0.0061(8) 0.0028(8)
C62 0.0530(11) 0.0388(10) 0.0402(10) 0.0075(8) 0.0034(8) 0.0048(8)
C76 0.0480(11) 0.0453(11) 0.0544(12) 0.0173(9) 0.0093(9) 0.0057(9)
C68 0.0551(12) 0.0472(12) 0.0604(13) 0.0105(10) 0.0035(10) 0.0116(10)
C84 0.0455(11) 0.0424(11) 0.0514(11) 0.0087(9) -0.0020(9) -0.0053(8)
C56 0.0453(10) 0.0373(10) 0.0357(9) 0.0104(8) 0.0102(7) -0.0003(8)
C66 0.0498(11) 0.0348(10) 0.0485(11) 0.0080(8) 0.0033(9) 0.0038(8)
C51 0.0562(12) 0.0408(11) 0.0617(13) 0.0096(10) 0.0077(10) 0.0030(9)
C53 0.0631(13) 0.0506(13) 0.0554(12) 0.0207(10) 0.0093(10) 0.0111(10)
C20 0.0578(13) 0.0509(13) 0.0536(12) 0.0107(10) 0.0092(10) 0.0040(10)
C44 0.0538(12) 0.0444(12) 0.0599(13) 0.0092(10) 0.0100(10) 0.0018(9)
C58 0.0794(15) 0.0606(14) 0.0419(11) 0.0157(10) 0.0203(10) 0.0061(12)
C18 0.0470(11) 0.0480(12) 0.0621(13) 0.0096(10) -0.0046(10) -0.0057(9)
C65 0.0487(12) 0.0569(14) 0.0656(14) 0.0119(11) 0.0081(10) 0.0141(10)
C24 0.0587(13) 0.0650(15) 0.0546(13) 0.0192(11) 0.0128(10) 0.0021(11)
C75 0.0766(15) 0.0489(13) 0.0578(13) 0.0163(11) 0.0085(11) 0.0079(11)
C3 0.0560(13) 0.0519(13) 0.0719(15) 0.0223(11) 0.0176(11) 0.0048(10)
C48 0.0627(13) 0.0509(13) 0.0606(13) 0.0205(11) 0.0069(10) 0.0100(10)
C50 0.0679(15) 0.0379(12) 0.0908(18) 0.0087(12) 0.0212(13) -0.0002(10)
C92 0.0579(12) 0.0447(12) 0.0594(13) 0.0117(10) 0.0129(10) -0.0045(10)
C27 0.0451(11) 0.0673(15) 0.0571(13) 0.0238(11) 0.0042(9) -0.0025(10)
C42 0.0459(11) 0.0559(13) 0.0651(14) 0.0098(11) 0.0027(10) 0.0113(10)
C88 0.0474(12) 0.0554(14) 0.0860(17) 0.0144(12) 0.0248(11) 0.0111(10)
C72 0.0470(12) 0.0810(17) 0.0613(14) 0.0291(13) 0.0001(10) -0.0074(11)
C90 0.0648(14) 0.0593(14) 0.0544(13) 0.0166(11) 0.0252(10) 0.0070(11)
C54 0.0787(16) 0.0629(16) 0.0779(17) 0.0394(14) 0.0224(13) 0.0248(13)
C15 0.0668(14) 0.0656(15) 0.0582(13) 0.0210(11) 0.0264(11) 0.0065(11)
C49 0.0786(17) 0.0453(14) 0.106(2) 0.0346(15) 0.0330(15) 0.0167(12)
C93 0.0856(17) 0.0455(13) 0.0598(14) 0.0085(11) 0.0177(12) -0.0144(12)
C45 0.0614(14) 0.0421(12) 0.0872(18) 0.0074(12) 0.0165(12) -0.0002(10)
C2 0.0711(15) 0.0532(14) 0.0707(15) 0.0237(12) 0.0145(12) -0.0064(11)
C96 0.0560(13) 0.0433(12) 0.0786(16) 0.0132(11) 0.0011(11) 0.0039(10)
C21 0.0604(14) 0.0554(14) 0.0740(16) 0.0126(12) -0.0030(12) 0.0006(11)
C30 0.0686(15) 0.0602(15) 0.0665(15) 0.0228(12) -0.0146(12) 0.0080(12)
C1 0.0792(17) 0.0402(12) 0.0713(15) 0.0146(11) -0.0051(12) 0.0032(11)
C13 0.0473(12) 0.0625(15) 0.0769(16) 0.0115(12) 0.0200(11) 0.0140(10)
C89 0.0682(15) 0.0625(15) 0.0767(16) 0.0126(13) 0.0376(13) 0.0059(12)
C63 0.0523(12) 0.0524(13) 0.0720(15) 0.0085(11) -0.0066(11) -0.0035(10)
C47 0.0764(16) 0.0610(16) 0.0827(18) 0.0392(14) 0.0137(13) 0.0188(13)
C40 0.0588(13) 0.0517(14) 0.0729(15) 0.0026(11) -0.0116(11) -0.0017(11)
C69 0.0847(17) 0.0494(14) 0.0656(15) 0.0130(11) -0.0148(13) 0.0187(12)
C14 0.0625(14) 0.0775(18) 0.0720(16) 0.0122(13) 0.0335(12) 0.0102(12)
C94 0.105(2) 0.0356(12) 0.0710(16) 0.0115(11) 0.0115(14) 0.0057(13)
C46 0.0733(16) 0.0473(14) 0.110(2) 0.0344(15) 0.0269(15) 0.0121(12)
C70 0.108(2) 0.0546(15) 0.0532(14) 0.0225(12) -0.0181(14) -0.0180(14)
C5 0.0462(12) 0.0441(12) 0.0962(18) 0.0137(12) -0.0001(11) 0.0005(9)
C26 0.0678(15) 0.0811(18) 0.0584(14) 0.0266(13) 0.0094(12) -0.0159(13)
C25 0.0898(19) 0.0689(17) 0.0539(14) 0.0293(12) -0.0074(13) -0.0131(14)
C95 0.0802(17) 0.0457(14) 0.0929(19) 0.0136(13) 0.0019(14) 0.0147(13)
C22 0.0554(14) 0.0695(17) 0.099(2) 0.0340(16) 0.0027(14) -0.0080(12)
C23 0.0622(15) 0.101(2) 0.0769(18) 0.0430(17) 0.0215(13) -0.0005(14)
C41 0.0500(13) 0.0632(16) 0.0943(19) 0.0083(14) -0.0103(12) 0.0023(11)
C6 0.0596(15) 0.0472(14) 0.112(2) 0.0117(14) -0.0071(14) 0.0093(11)
C71 0.0753(17) 0.094(2) 0.0594(15) 0.0345(14) -0.0021(12) -0.0273(15)
C74 0.106(2) 0.0651(17) 0.089(2) 0.0380(15) 0.0367(17) 0.0178(16)
C64 0.0483(13) 0.0753(18) 0.100(2) 0.0078(15) -0.0032(13) 0.0042(12)
C73 0.0728(19) 0.081(2) 0.172(4) 0.069(2) 0.038(2) 0.0093(16)
C77 0.0619(16) 0.091(2) 0.122(2) 0.0627(19) -0.0245(15) -0.0158(14)
C78 0.0624(18) 0.108(3) 0.204(4) 0.087(3) -0.026(2) -0.0232(17)

loop_
_atom_type_symbol
_atom_type_description
_atom_type_scat_dispersion_real
_atom_type_scat_dispersion_imag
_atom_type_scat_source
C C 0.0033 0.0016 'International Tables Vol C Tables 4.2.6.8 and 6.1.1.4'
H H 0.0000 0.0000 'International Tables Vol C Tables 4.2.6.8 and 6.1.1.4'
N N 0.0061 0.0033 'International Tables Vol C Tables 4.2.6.8 and 6.1.1.4'
O O 0.0106 0.0060 'International Tables Vol C Tables 4.2.6.8 and 6.1.1.4'

loop_
_geom_angle_atom_site_label_1
_geom_angle_atom_site_label_2
_geom_angle_atom_site_label_3
_geom_angle
_geom_angle_site_symmetry_1
_geom_angle_site_symmetry_3
_geom_angle_publ_flag
C34 N8 C28 123.07(15) . . ?
C34 N8 C31 112.94(15) . . ?
C31 N8 C28 123.98(16) . . ?
C60 N12 C67 123.52(16) . . ?
C66 N12 C67 123.63(16) . . ?
C66 N12 C60 112.83(16) . . ?
C82 N15 C87 108.25(14) . . ?
C82 N15 C90 123.27(16) . . ?
C90 N15 C87 107.19(15) . . ?
C11 N4 C19 124.64(16) . . ?
C16 N4 C19 122.74(15) . . ?
C16 N4 C11 112.55(16) . . ?
C8 N3 C12 108.93(15) . . ?
C8 N3 C15 123.33(16) . . ?
C15 N3 C12 107.38(15) . . ?
C79 N16 C76 123.90(16) . . ?
C86 N16 C79 112.72(16) . . ?
C86 N16 C76 123.20(16) . . ?
C62 N11 C65 104.86(15) . . ?
C56 N11 C62 107.61(14) . . ?
C56 N11 C65 123.02(16) . . ?
C36 N6 N5 107.97(15) . . ?
C83 N14 N13 108.22(15) . . ?
C35 N7 C39 108.36(14) . . ?
C35 N7 C42 123.38(16) . . ?
C39 N7 C42 105.64(15) . . ?
N14 N13 C91 117.85(15) . . ?
C85 N13 N14 112.49(15) . . ?
C85 N13 C91 129.64(16) . . ?
C17 N2 N1 108.32(15) . . ?
C52 N9 N10 118.00(15) . . ?
C55 N9 N10 112.45(15) . . ?
C55 N9 C52 129.55(16) . . ?
C57 N10 N9 108.21(15) . . ?
C7 N1 N2 112.43(15) . . ?
C7 N1 C4 130.01(16) . . ?
C4 N1 N2 117.46(15) . . ?
N6 N5 C43 118.12(15) . . ?
C38 N5 N6 112.68(15) . . ?
C38 N5 C43 129.20(16) . . ?
C29 C28 N8 119.76(17) . . ?
C29 C28 C27 121.26(19) . . ?
C27 C28 N8 118.95(17) . . ?
N14 C83 C82 113.09(16) . . ?
N14 C83 C84 121.11(16) . . ?
C84 C83 C82 125.33(16) . . ?
O5 C34 N8 124.96(18) . . ?
O5 C34 C33 126.95(18) . . ?
N8 C34 C33 108.09(16) . . ?
N6 C36 C35 113.06(16) . . ?
N6 C36 C37 121.32(17) . . ?
C37 C36 C35 125.29(18) . . ?
C10 C9 H9 111.2 . . ?
C10 C9 C8 105.74(14) . . ?
C8 C9 H9 111.2 . . ?
C16 C9 H9 111.2 . . ?
C16 C9 C10 105.20(16) . . ?
C16 C9 C8 112.10(15) . . ?
C68 C67 N12 120.16(18) . . ?
C68 C67 C72 120.62(19) . . ?
C72 C67 N12 119.22(18) . . ?
N10 C57 C56 113.18(15) . . ?
N10 C57 C58 120.94(17) . . ?
C58 C57 C56 125.60(18) . . ?
C9 C10 H10 110.8 . . ?
C11 C10 C9 103.60(15) . . ?
C11 C10 H10 110.8 . . ?
C11 C10 C12 116.78(17) . . ?
C12 C10 C9 103.34(15) . . ?
C12 C10 H10 110.8 . . ?
N15 C82 C83 111.54(15) . . ?
N15 C82 C85 116.37(15) . . ?
N15 C82 C81 101.19(14) . . ?
C83 C82 C85 100.44(14) . . ?
C83 C82 C81 119.36(15) . . ?
C85 C82 C81 108.74(14) . . ?
C20 C19 N4 119.47(18) . . ?
C24 C19 N4 120.13(19) . . ?
C24 C19 C20 120.4(2) . . ?
O10 C79 N16 123.55(19) . . ?
O10 C79 C80 128.05(18) . . ?
N16 C79 C80 108.38(16) . . ?
C51 C52 N9 119.51(18) . . ?
C51 C52 C53 120.19(19) . . ?
C53 C52 N9 120.30(18) . . ?
C33 C32 H32 110.9 . . ?
C31 C32 H32 110.9 . . ?
C31 C32 C33 104.15(15) . . ?
C31 C32 C39 115.72(17) . . ?
C39 C32 H32 110.9 . . ?
C39 C32 C33 103.94(15) . . ?
O8 C60 N12 124.61(18) . . ?
O8 C60 C59 127.12(18) . . ?
N12 C60 C59 108.27(16) . . ?
C34 C33 C32 104.99(15) . . ?
C34 C33 H33 110.8 . . ?
C34 C33 C35 113.39(15) . . ?
C32 C33 H33 110.8 . . ?
C32 C33 C35 105.70(14) . . ?
C35 C33 H33 110.8 . . ?
O3 C11 N4 123.34(19) . . ?
O3 C11 C10 128.29(18) . . ?
N4 C11 C10 108.30(16) . . ?
N7 C35 C36 110.87(14) . . ?
N7 C35 C33 101.98(14) . . ?
N7 C35 C38 114.42(15) . . ?
C36 C35 C33 119.70(15) . . ?
C36 C35 C38 100.36(15) . . ?
C38 C35 C33 110.12(14) . . ?
N3 C8 C9 101.62(14) . . ?
N3 C8 C7 116.01(15) . . ?
N3 C8 C17 111.46(15) . . ?
C7 C8 C9 109.73(15) . . ?
C17 C8 C9 118.61(15) . . ?
C17 C8 C7 100.17(14) . . ?
O7 C55 N9 127.40(17) . . ?
O7 C55 C56 126.88(17) . . ?
N9 C55 C56 105.72(15) . . ?
O12 C85 N13 126.65(18) . . ?
O12 C85 C82 127.59(17) . . ?
N13 C85 C82 105.74(15) . . ?
O1 C7 N1 126.77(19) . . ?
O1 C7 C8 127.36(17) . . ?
N1 C7 C8 105.87(15) . . ?
C59 C61 H61 110.9 . . ?
C62 C61 H61 110.9 . . ?
C62 C61 C59 104.21(15) . . ?
C66 C61 H61 110.9 . . ?
C66 C61 C59 104.43(15) . . ?
C66 C61 C62 114.97(16) . . ?
C82 C81 H81 110.9 . . ?
C86 C81 C82 113.32(15) . . ?
C86 C81 H81 110.9 . . ?
C86 C81 C80 105.28(15) . . ?
C80 C81 C82 105.39(15) . . ?
C80 C81 H81 110.9 . . ?
N2 C17 C8 113.20(16) . . ?
N2 C17 C18 120.65(17) . . ?
C18 C17 C8 125.76(17) . . ?
C28 C29 H29 120.5 . . ?
C28 C29 C30 118.9(2) . . ?
C30 C29 H29 120.5 . . ?
O4 C38 N5 127.18(18) . . ?
O4 C38 C35 126.93(17) . . ?
N5 C38 C35 105.88(15) . . ?
O11 C86 N16 124.54(19) . . ?
O11 C86 C81 127.28(18) . . ?
N16 C86 C81 108.18(16) . . ?
N8 C31 C32 108.07(16) . . ?
O6 C31 N8 123.87(18) . . ?
O6 C31 C32 128.03(18) . . ?
C79 C80 C81 103.96(15) . . ?
C79 C80 H80 110.9 . . ?
C79 C80 C87 115.58(17) . . ?
C81 C80 H80 110.9 . . ?
C87 C80 C81 104.17(15) . . ?
C87 C80 H80 110.9 . . ?
C60 C59 C61 104.83(15) . . ?
C60 C59 H59 110.7 . . ?
C60 C59 C56 113.96(15) . . ?
C61 C59 H59 110.7 . . ?
C61 C59 C56 105.65(14) . . ?
C56 C59 H59 110.7 . . ?
C44 C43 N5 119.21(18) . . ?
C44 C43 C48 120.7(2) . . ?
C48 C43 N5 120.08(19) . . ?
N15 C87 C80 100.57(14) . . ?
N15 C87 H87 108.8 . . ?
N15 C87 C88 101.13(17) . . ?
C80 C87 H87 108.8 . . ?
C88 C87 C80 126.93(18) . . ?
C88 C87 H87 108.8 . . ?
O2 C16 N4 124.55(19) . . ?
O2 C16 C9 127.42(18) . . ?
N4 C16 C9 107.99(15) . . ?
N7 C39 C32 101.18(14) . . ?
N7 C39 H39 108.9 . . ?
N7 C39 C40 100.91(16) . . ?
C32 C39 H39 108.9 . . ?
C40 C39 C32 126.32(18) . . ?
C40 C39 H39 108.9 . . ?
C92 C91 N13 120.87(18) . . ?
C96 C91 N13 119.13(18) . . ?
C96 C91 C92 120.0(2) . . ?
C3 C4 N1 120.91(18) . . ?
C5 C4 N1 119.09(18) . . ?
C5 C4 C3 120.0(2) . . ?
C36 C37 H37A 109.5 . . ?
C36 C37 H37B 109.5 . . ?
C36 C37 H37C 109.5 . . ?
H37A C37 H37B 109.5 . . ?
H37A C37 H37C 109.5 . . ?
H37B C37 H37C 109.5 . . ?
N3 C12 C10 100.37(14) . . ?
N3 C12 H12 109.0 . . ?
N3 C12 C13 100.65(16) . . ?
C10 C12 H12 109.0 . . ?
C13 C12 C10 127.01(19) . . ?
C13 C12 H12 109.0 . . ?
N11 C62 C61 101.33(14) . . ?
N11 C62 H62 108.8 . . ?
N11 C62 C63 101.12(16) . . ?
C61 C62 H62 108.8 . . ?
C63 C62 C61 126.48(18) . . ?
C63 C62 H62 108.8 . . ?
C75 C76 N16 118.68(19) . . ?
C77 C76 N16 121.09(19) . . ?
C77 C76 C75 120.2(2) . . ?
C67 C68 H68 120.3 . . ?
C67 C68 C69 119.3(2) . . ?
C69 C68 H68 120.3 . . ?
C83 C84 H84A 109.5 . . ?
C83 C84 H84B 109.5 . . ?
C83 C84 H84C 109.5 . . ?
H84A C84 H84B 109.5 . . ?
H84A C84 H84C 109.5 . . ?
H84B C84 H84C 109.5 . . ?
N11 C56 C57 110.93(14) . . ?
N11 C56 C55 113.77(15) . . ?
N11 C56 C59 101.64(14) . . ?
C57 C56 C55 100.31(15) . . ?
C57 C56 C59 120.35(15) . . ?
C55 C56 C59 110.40(14) . . ?
N12 C66 C61 108.50(16) . . ?
O9 C66 N12 124.01(18) . . ?
O9 C66 C61 127.46(18) . . ?
C52 C51 H51 120.2 . . ?
C50 C51 C52 119.6(2) . . ?
C50 C51 H51 120.2 . . ?
C52 C53 H53 120.5 . . ?
C54 C53 C52 119.0(2) . . ?
C54 C53 H53 120.5 . . ?
C19 C20 H20 119.9 . . ?
C21 C20 C19 120.2(2) . . ?
C21 C20 H20 119.9 . . ?
C43 C44 H44 120.4 . . ?
C43 C44 C45 119.3(2) . . ?
C45 C44 H44 120.4 . . ?
C57 C58 H58A 109.5 . . ?
C57 C58 H58B 109.5 . . ?
C57 C58 H58C 109.5 . . ?
H58A C58 H58B 109.5 . . ?
H58A C58 H58C 109.5 . . ?
H58B C58 H58C 109.5 . . ?
C17 C18 H18A 109.5 . . ?
C17 C18 H18B 109.5 . . ?
C17 C18 H18C 109.5 . . ?
H18A C18 H18B 109.5 . . ?
H18A C18 H18C 109.5 . . ?
H18B C18 H18C 109.5 . . ?
N11 C65 H65A 111.4 . . ?
N11 C65 H65B 111.4 . . ?
N11 C65 C64 101.93(18) . . ?
H65A C65 H65B 109.2 . . ?
C64 C65 H65A 111.4 . . ?
C64 C65 H65B 111.4 . . ?
C19 C24 H24 120.6 . . ?
C19 C24 C23 118.8(2) . . ?
C23 C24 H24 120.6 . . ?
C76 C75 H75 120.2 . . ?
C76 C75 C74 119.6(2) . . ?
C74 C75 H75 120.2 . . ?
C4 C3 H3 120.5 . . ?
C4 C3 C2 119.0(2) . . ?
C2 C3 H3 120.5 . . ?
C43 C48 H48 120.6 . . ?
C43 C48 C47 118.8(2) . . ?
C47 C48 H48 120.6 . . ?
C51 C50 H50 119.7 . . ?
C49 C50 C51 120.7(2) . . ?
C49 C50 H50 119.7 . . ?
C91 C92 H92 120.6 . . ?
C93 C92 C91 118.9(2) . . ?
C93 C92 H92 120.6 . . ?
C28 C27 H27 120.5 . . ?
C28 C27 C26 119.0(2) . . ?
C26 C27 H27 120.5 . . ?
N7 C42 H42A 111.4 . . ?
N7 C42 H42B 111.4 . . ?
N7 C42 C41 101.84(17) . . ?
H42A C42 H42B 109.3 . . ?
C41 C42 H42A 111.4 . . ?
C41 C42 H42B 111.4 . . ?
C87 C88 H88A 111.2 . . ?
C87 C88 H88B 111.2 . . ?
C87 C88 C89 102.77(18) . . ?
H88A C88 H88B 109.1 . . ?
C89 C88 H88A 111.2 . . ?
C89 C88 H88B 111.2 . . ?
C67 C72 H72 120.3 . . ?
C71 C72 C67 119.3(2) . . ?
C71 C72 H72 120.3 . . ?
N15 C90 H90A 111.3 . . ?
N15 C90 H90B 111.3 . . ?
N15 C90 C89 102.39(17) . . ?
H90A C90 H90B 109.2 . . ?
C89 C90 H90A 111.3 . . ?
C89 C90 H90B 111.3 . . ?
C53 C54 H54 119.4 . . ?
C49 C54 C53 121.1(2) . . ?
C49 C54 H54 119.4 . . ?
N3 C15 H15A 111.2 . . ?
N3 C15 H15B 111.2 . . ?
N3 C15 C14 102.69(18) . . ?
H15A C15 H15B 109.1 . . ?
C14 C15 H15A 111.2 . . ?
C14 C15 H15B 111.2 . . ?
C50 C49 C54 119.5(2) . . ?
C50 C49 H49 120.3 . . ?
C54 C49 H49 120.3 . . ?
C92 C93 H93 119.3 . . ?
C94 C93 C92 121.4(2) . . ?
C94 C93 H93 119.3 . . ?
C44 C45 H45 119.8 . . ?
C46 C45 C44 120.3(2) . . ?
C46 C45 H45 119.8 . . ?
C3 C2 H2 119.6 . . ?
C1 C2 C3 120.8(2) . . ?
C1 C2 H2 119.6 . . ?
C91 C96 H96 120.1 . . ?
C95 C96 C91 119.8(2) . . ?
C95 C96 H96 120.1 . . ?
C20 C21 H21 120.1 . . ?
C22 C21 C20 119.8(2) . . ?
C22 C21 H21 120.1 . . ?
C29 C30 H30 119.9 . . ?
C25 C30 C29 120.1(2) . . ?
C25 C30 H30 119.9 . . ?
C2 C1 H1 120.3 . . ?
C6 C1 C2 119.5(2) . . ?
C6 C1 H1 120.3 . . ?
C12 C13 H13A 111.3 . . ?
C12 C13 H13B 111.3 . . ?
C12 C13 C14 102.25(18) . . ?
H13A C13 H13B 109.2 . . ?
C14 C13 H13A 111.3 . . ?
C14 C13 H13B 111.3 . . ?
C88 C89 C90 106.43(17) . . ?
C88 C89 H89A 110.4 . . ?
C88 C89 H89B 110.4 . . ?
C90 C89 H89A 110.4 . . ?
C90 C89 H89B 110.4 . . ?
H89A C89 H89B 108.6 . . ?
C62 C63 H63A 111.4 . . ?
C62 C63 H63B 111.4 . . ?
C62 C63 C64 102.01(18) . . ?
H63A C63 H63B 109.2 . . ?
C64 C63 H63A 111.4 . . ?
C64 C63 H63B 111.4 . . ?
C48 C47 H47 119.4 . . ?
C46 C47 C48 121.2(2) . . ?
C46 C47 H47 119.4 . . ?
C39 C40 H40A 111.3 . . ?
C39 C40 H40B 111.3 . . ?
C39 C40 C41 102.16(18) . . ?
H40A C40 H40B 109.2 . . ?
C41 C40 H40A 111.3 . . ?
C41 C40 H40B 111.3 . . ?
C68 C69 H69 119.9 . . ?
C70 C69 C68 120.3(2) . . ?
C70 C69 H69 119.9 . . ?
C15 C14 H14A 110.5 . . ?
C15 C14 H14B 110.5 . . ?
C13 C14 C15 106.25(17) . . ?
C13 C14 H14A 110.5 . . ?
C13 C14 H14B 110.5 . . ?
H14A C14 H14B 108.7 . . ?
C93 C94 H94 120.4 . . ?
C95 C94 C93 119.2(2) . . ?
C95 C94 H94 120.4 . . ?
C45 C46 H46 120.2 . . ?
C47 C46 C45 119.7(2) . . ?
C47 C46 H46 120.2 . . ?
C69 C70 H70 120.0 . . ?
C71 C70 C69 120.0(2) . . ?
C71 C70 H70 120.0 . . ?
C4 C5 H5 120.0 . . ?
C4 C5 C6 120.0(2) . . ?
C6 C5 H5 120.0 . . ?
C27 C26 H26 119.8 . . ?
C25 C26 C27 120.4(2) . . ?
C25 C26 H26 119.8 . . ?
C30 C25 H25 119.8 . . ?
C26 C25 C30 120.3(2) . . ?
C26 C25 H25 119.8 . . ?
C96 C95 H95 119.6 . . ?
C94 C95 C96 120.8(2) . . ?
C94 C95 H95 119.6 . . ?
C21 C22 H22 119.9 . . ?
C21 C22 C23 120.2(2) . . ?
C23 C22 H22 119.9 . . ?
C24 C23 H23 119.7 . . ?
C22 C23 C24 120.6(2) . . ?
C22 C23 H23 119.7 . . ?
C42 C41 C40 106.24(17) . . ?
C42 C41 H41A 110.5 . . ?
C42 C41 H41B 110.5 . . ?
C40 C41 H41A 110.5 . . ?
C40 C41 H41B 110.5 . . ?
H41A C41 H41B 108.7 . . ?
C1 C6 C5 120.6(2) . . ?
C1 C6 H6 119.7 . . ?
C5 C6 H6 119.7 . . ?
C72 C71 H71 119.8 . . ?
C70 C71 C72 120.5(2) . . ?
C70 C71 H71 119.8 . . ?
C75 C74 H74 119.8 . . ?
C73 C74 C75 120.3(3) . . ?
C73 C74 H74 119.8 . . ?
C65 C64 C63 106.26(18) . . ?
C65 C64 H64A 110.5 . . ?
C65 C64 H64B 110.5 . . ?
C63 C64 H64A 110.5 . . ?
C63 C64 H64B 110.5 . . ?
H64A C64 H64B 108.7 . . ?
C74 C73 H73 120.1 . . ?
C74 C73 C78 119.9(3) . . ?
C78 C73 H73 120.1 . . ?
C76 C77 H77 120.4 . . ?
C76 C77 C78 119.3(3) . . ?
C78 C77 H77 120.4 . . ?
C73 C78 C77 120.6(3) . . ?
C73 C78 H78 119.7 . . ?
C77 C78 H78 119.7 . . ?

loop_
_geom_bond_atom_site_label_1
_geom_bond_atom_site_label_2
_geom_bond_distance
_geom_bond_site_symmetry_2
_geom_bond_publ_flag
O7 C55 1.216(2) . ?
O4 C38 1.219(2) . ?
O12 C85 1.218(2) . ?
O5 C34 1.206(2) . ?
O11 C86 1.203(2) . ?
O2 C16 1.206(2) . ?
O3 C11 1.204(2) . ?
O8 C60 1.205(2) . ?
O10 C79 1.203(2) . ?
O1 C7 1.217(2) . ?
N8 C28 1.439(2) . ?
N8 C34 1.390(2) . ?
N8 C31 1.397(2) . ?
N12 C67 1.437(2) . ?
N12 C60 1.393(2) . ?
N12 C66 1.392(2) . ?
O6 C31 1.202(2) . ?
N15 C82 1.451(2) . ?
N15 C87 1.459(2) . ?
N15 C90 1.455(2) . ?
O9 C66 1.202(2) . ?
N4 C19 1.436(2) . ?
N4 C11 1.401(2) . ?
N4 C16 1.393(2) . ?
N3 C8 1.450(2) . ?
N3 C12 1.462(2) . ?
N3 C15 1.455(2) . ?
N16 C79 1.401(2) . ?
N16 C86 1.391(2) . ?
N16 C76 1.440(3) . ?
N11 C62 1.463(2) . ?
N11 C56 1.458(2) . ?
N11 C65 1.463(2) . ?
N6 N5 1.420(2) . ?
N6 C36 1.279(2) . ?
N14 N13 1.418(2) . ?
N14 C83 1.277(2) . ?
N7 C35 1.454(2) . ?
N7 C39 1.459(2) . ?
N7 C42 1.460(2) . ?
N13 C85 1.360(2) . ?
N13 C91 1.419(2) . ?
N2 N1 1.420(2) . ?
N2 C17 1.276(2) . ?
N9 N10 1.417(2) . ?
N9 C52 1.416(2) . ?
N9 C55 1.360(2) . ?
N10 C57 1.275(2) . ?
N1 C7 1.360(2) . ?
N1 C4 1.416(2) . ?
N5 C38 1.359(2) . ?
N5 C43 1.422(2) . ?
C28 C29 1.377(3) . ?
C28 C27 1.377(3) . ?
C83 C82 1.506(2) . ?
C83 C84 1.491(3) . ?
C34 C33 1.505(3) . ?
C36 C35 1.511(3) . ?
C36 C37 1.488(3) . ?
C9 H9 0.9800 . ?
C9 C10 1.543(3) . ?
C9 C8 1.571(3) . ?
C9 C16 1.502(3) . ?
C67 C68 1.376(3) . ?
C67 C72 1.378(3) . ?
C57 C56 1.506(3) . ?
C57 C58 1.493(3) . ?
C10 H10 0.9800 . ?
C10 C11 1.510(3) . ?
C10 C12 1.521(3) . ?
C82 C85 1.536(3) . ?
C82 C81 1.574(2) . ?
C19 C20 1.379(3) . ?
C19 C24 1.373(3) . ?
C79 C80 1.512(3) . ?
C52 C51 1.385(3) . ?
C52 C53 1.386(3) . ?
C32 H32 0.9800 . ?
C32 C33 1.540(3) . ?
C32 C31 1.514(3) . ?
C32 C39 1.525(3) . ?
C60 C59 1.507(3) . ?
C33 H33 0.9800 . ?
C33 C35 1.569(2) . ?
C35 C38 1.533(3) . ?
C8 C7 1.541(3) . ?
C8 C17 1.510(2) . ?
C55 C56 1.536(2) . ?
C61 H61 0.9800 . ?
C61 C59 1.544(3) . ?
C61 C62 1.526(3) . ?
C61 C66 1.511(3) . ?
C81 H81 0.9800 . ?
C81 C86 1.508(3) . ?
C81 C80 1.543(3) . ?
C17 C18 1.489(3) . ?
C29 H29 0.9300 . ?
C29 C30 1.380(3) . ?
C80 H80 0.9800 . ?
C80 C87 1.521(3) . ?
C59 H59 0.9800 . ?
C59 C56 1.566(3) . ?
C43 C44 1.381(3) . ?
C43 C48 1.382(3) . ?
C87 H87 0.9800 . ?
C87 C88 1.520(3) . ?
C39 H39 0.9800 . ?
C39 C40 1.517(3) . ?
C91 C92 1.386(3) . ?
C91 C96 1.383(3) . ?
C4 C3 1.383(3) . ?
C4 C5 1.377(3) . ?
C37 H37A 0.9600 . ?
C37 H37B 0.9600 . ?
C37 H37C 0.9600 . ?
C12 H12 0.9800 . ?
C12 C13 1.520(3) . ?
C62 H62 0.9800 . ?
C62 C63 1.517(3) . ?
C76 C75 1.369(3) . ?
C76 C77 1.365(3) . ?
C68 H68 0.9300 . ?
C68 C69 1.382(3) . ?
C84 H84A 0.9600 . ?
C84 H84B 0.9600 . ?
C84 H84C 0.9600 . ?
C51 H51 0.9300 . ?
C51 C50 1.383(3) . ?
C53 H53 0.9300 . ?
C53 C54 1.385(3) . ?
C20 H20 0.9300 . ?
C20 C21 1.375(3) . ?
C44 H44 0.9300 . ?
C44 C45 1.386(3) . ?
C58 H58A 0.9600 . ?
C58 H58B 0.9600 . ?
C58 H58C 0.9600 . ?
C18 H18A 0.9600 . ?
C18 H18B 0.9600 . ?
C18 H18C 0.9600 . ?
C65 H65A 0.9700 . ?
C65 H65B 0.9700 . ?
C65 C64 1.533(3) . ?
C24 H24 0.9300 . ?
C24 C23 1.387(3) . ?
C75 H75 0.9300 . ?
C75 C74 1.380(4) . ?
C3 H3 0.9300 . ?
C3 C2 1.388(3) . ?
C48 H48 0.9300 . ?
C48 C47 1.384(3) . ?
C50 H50 0.9300 . ?
C50 C49 1.371(4) . ?
C92 H92 0.9300 . ?
C92 C93 1.384(3) . ?
C27 H27 0.9300 . ?
C27 C26 1.379(3) . ?
C42 H42A 0.9700 . ?
C42 H42B 0.9700 . ?
C42 C41 1.535(3) . ?
C88 H88A 0.9700 . ?
C88 H88B 0.9700 . ?
C88 C89 1.536(3) . ?
C72 H72 0.9300 . ?
C72 C71 1.376(3) . ?
C90 H90A 0.9700 . ?
C90 H90B 0.9700 . ?
C90 C89 1.539(3) . ?
C54 H54 0.9300 . ?
C54 C49 1.376(4) . ?
C15 H15A 0.9700 . ?
C15 H15B 0.9700 . ?
C15 C14 1.539(3) . ?
C49 H49 0.9300 . ?
C93 H93 0.9300 . ?
C93 C94 1.373(4) . ?
C45 H45 0.9300 . ?
C45 C46 1.377(4) . ?
C2 H2 0.9300 . ?
C2 C1 1.372(3) . ?
C96 H96 0.9300 . ?
C96 C95 1.379(3) . ?
C21 H21 0.9300 . ?
C21 C22 1.365(4) . ?
C30 H30 0.9300 . ?
C30 C25 1.379(4) . ?
C1 H1 0.9300 . ?
C1 C6 1.369(3) . ?
C13 H13A 0.9700 . ?
C13 H13B 0.9700 . ?
C13 C14 1.537(3) . ?
C89 H89A 0.9700 . ?
C89 H89B 0.9700 . ?
C63 H63A 0.9700 . ?
C63 H63B 0.9700 . ?
C63 C64 1.546(3) . ?
C47 H47 0.9300 . ?
C47 C46 1.366(4) . ?
C40 H40A 0.9700 . ?
C40 H40B 0.9700 . ?
C40 C41 1.546(3) . ?
C69 H69 0.9300 . ?
C69 C70 1.373(4) . ?
C14 H14A 0.9700 . ?
C14 H14B 0.9700 . ?
C94 H94 0.9300 . ?
C94 C95 1.372(4) . ?
C46 H46 0.9300 . ?
C70 H70 0.9300 . ?
C70 C71 1.370(4) . ?
C5 H5 0.9300 . ?
C5 C6 1.377(3) . ?
C26 H26 0.9300 . ?
C26 C25 1.366(4) . ?
C25 H25 0.9300 . ?
C95 H95 0.9300 . ?
C22 H22 0.9300 . ?
C22 C23 1.371(4) . ?
C23 H23 0.9300 . ?
C41 H41A 0.9700 . ?
C41 H41B 0.9700 . ?
C6 H6 0.9300 . ?
C71 H71 0.9300 . ?
C74 H74 0.9300 . ?
C74 C73 1.350(4) . ?
C64 H64A 0.9700 . ?
C64 H64B 0.9700 . ?
C73 H73 0.9300 . ?
C73 C78 1.364(5) . ?
C77 H77 0.9300 . ?
C77 C78 1.375(4) . ?
C78 H78 0.9300 . ?

loop_
_geom_torsion_atom_site_label_1
_geom_torsion_atom_site_label_2
_geom_torsion_atom_site_label_3
_geom_torsion_atom_site_label_4
_geom_torsion
_geom_torsion_site_symmetry_1
_geom_torsion_site_symmetry_2
_geom_torsion_site_symmetry_3
_geom_torsion_site_symmetry_4
_geom_torsion_publ_flag
O7 C55 C56 N11 -64.7(2) . . . . ?
O7 C55 C56 C57 176.84(19) . . . . ?
O7 C55 C56 C59 48.8(3) . . . . ?
O5 C34 C33 C32 -169.40(19) . . . . ?
O5 C34 C33 C35 75.7(2) . . . . ?
O8 C60 C59 C61 169.9(2) . . . . ?
O8 C60 C59 C56 -75.0(3) . . . . ?
O10 C79 C80 C81 -170.3(2) . . . . ?
O10 C79 C80 C87 -56.8(3) . . . . ?
N8 C28 C29 C30 -177.64(19) . . . . ?
N8 C28 C27 C26 177.6(2) . . . . ?
N8 C34 C33 C32 11.49(19) . . . . ?
N8 C34 C33 C35 -103.41(18) . . . . ?
N12 C67 C68 C69 -179.96(19) . . . . ?
N12 C67 C72 C71 -179.9(2) . . . . ?
N12 C60 C59 C61 -9.96(19) . . . . ?
N12 C60 C59 C56 105.07(18) . . . . ?
N15 C82 C85 O12 61.0(3) . . . . ?
N15 C82 C85 N13 -120.48(17) . . . . ?
N15 C82 C81 C86 100.76(17) . . . . ?
N15 C82 C81 C80 -13.84(18) . . . . ?
N15 C87 C88 C89 -36.8(2) . . . . ?
N15 C90 C89 C88 10.5(2) . . . . ?
N4 C19 C20 C21 -179.11(19) . . . . ?
N4 C19 C24 C23 178.3(2) . . . . ?
N3 C8 C7 O1 -59.4(3) . . . . ?
N3 C8 C7 N1 121.23(17) . . . . ?
N3 C8 C17 N2 -124.04(18) . . . . ?
N3 C8 C17 C18 48.8(2) . . . . ?
N3 C12 C13 C14 39.6(2) . . . . ?
N3 C15 C14 C13 -6.3(3) . . . . ?
N16 C79 C80 C81 11.4(2) . . . . ?
N16 C79 C80 C87 124.88(17) . . . . ?
N16 C76 C75 C74 -177.0(2) . . . . ?
N16 C76 C77 C78 177.6(3) . . . . ?
N11 C62 C63 C64 37.9(2) . . . . ?
N11 C65 C64 C63 -15.2(3) . . . . ?
N6 N5 C38 O4 178.47(18) . . . . ?
N6 N5 C38 C35 -0.9(2) . . . . ?
N6 N5 C43 C44 -28.6(3) . . . . ?
N6 N5 C43 C48 150.50(18) . . . . ?
N6 C36 C35 N7 119.10(18) . . . . ?
N6 C36 C35 C33 -122.65(19) . . . . ?
N6 C36 C35 C38 -2.2(2) . . . . ?
N14 N13 C85 O12 178.93(19) . . . . ?
N14 N13 C85 C82 0.4(2) . . . . ?
N14 N13 C91 C92 156.65(18) . . . . ?
N14 N13 C91 C96 -23.3(3) . . . . ?
N14 C83 C82 N15 123.37(17) . . . . ?
N14 C83 C82 C85 -0.57(19) . . . . ?
N14 C83 C82 C81 -119.16(18) . . . . ?
N7 C35 C38 O4 63.6(2) . . . . ?
N7 C35 C38 N5 -116.99(17) . . . . ?
N7 C39 C40 C41 -37.9(2) . . . . ?
N7 C42 C41 C40 13.9(3) . . . . ?
N13 N14 C83 C82 0.8(2) . . . . ?
N13 N14 C83 C84 173.46(16) . . . . ?
N13 C91 C92 C93 179.84(19) . . . . ?
N13 C91 C96 C95 178.6(2) . . . . ?
N2 N1 C7 O1 179.3(2) . . . . ?
N2 N1 C7 C8 -1.3(2) . . . . ?
N2 N1 C4 C3 -147.1(2) . . . . ?
N2 N1 C4 C5 32.0(3) . . . . ?
N9 N10 C57 C56 -1.6(2) . . . . ?
N9 N10 C57 C58 -175.70(18) . . . . ?
N9 C52 C51 C50 -179.72(19) . . . . ?
N9 C52 C53 C54 -179.77(19) . . . . ?
N9 C55 C56 N11 114.97(17) . . . . ?
N9 C55 C56 C57 -3.51(18) . . . . ?
N9 C55 C56 C59 -131.51(16) . . . . ?
N10 N9 C52 C51 24.5(3) . . . . ?
N10 N9 C52 C53 -155.00(18) . . . . ?
N10 N9 C55 O7 -177.33(19) . . . . ?
N10 N9 C55 C56 3.0(2) . . . . ?
N10 C57 C56 N11 -117.37(18) . . . . ?
N10 C57 C56 C55 3.2(2) . . . . ?
N10 C57 C56 C59 124.32(19) . . . . ?
N1 N2 C17 C8 0.0(2) . . . . ?
N1 N2 C17 C18 -173.18(17) . . . . ?
N1 C4 C3 C2 178.5(2) . . . . ?
N1 C4 C5 C6 -177.3(2) . . . . ?
N5 N6 C36 C35 1.7(2) . . . . ?
N5 N6 C36 C37 175.57(17) . . . . ?
N5 C43 C44 C45 178.66(19) . . . . ?
N5 C43 C48 C47 179.98(19) . . . . ?
C28 N8 C34 O5 -5.7(3) . . . . ?
C28 N8 C34 C33 173.47(16) . . . . ?
C28 N8 C31 O6 -0.5(3) . . . . ?
C28 N8 C31 C32 177.71(16) . . . . ?
C28 C29 C30 C25 0.0(4) . . . . ?
C28 C27 C26 C25 0.1(4) . . . . ?
C83 N14 N13 C85 -0.8(2) . . . . ?
C83 N14 N13 C91 -179.58(17) . . . . ?
C83 C82 C85 O12 -178.4(2) . . . . ?
C83 C82 C85 N13 0.06(18) . . . . ?
C83 C82 C81 C86 -22.0(2) . . . . ?
C83 C82 C81 C80 -136.57(17) . . . . ?
C34 N8 C28 C29 66.2(3) . . . . ?
C34 N8 C28 C27 -111.8(2) . . . . ?
C34 N8 C31 O6 178.04(19) . . . . ?
C34 N8 C31 C32 -3.7(2) . . . . ?
C34 C33 C35 N7 103.06(17) . . . . ?
C34 C33 C35 C36 -19.6(2) . . . . ?
C34 C33 C35 C38 -135.08(16) . . . . ?
C36 N6 N5 C38 -0.5(2) . . . . ?
C36 N6 N5 C43 179.21(17) . . . . ?
C36 C35 C38 O4 -177.67(19) . . . . ?
C36 C35 C38 N5 1.74(18) . . . . ?
C9 C10 C11 O3 169.2(2) . . . . ?
C9 C10 C11 N4 -13.74(19) . . . . ?
C9 C10 C12 N3 -37.73(18) . . . . ?
C9 C10 C12 C13 -149.65(19) . . . . ?
C9 C8 C7 O1 55.0(3) . . . . ?
C9 C8 C7 N1 -124.38(16) . . . . ?
C9 C8 C17 N2 118.52(19) . . . . ?
C9 C8 C17 C18 -68.7(2) . . . . ?
C67 N12 C60 O8 4.4(3) . . . . ?
C67 N12 C60 C59 -175.74(16) . . . . ?
C67 N12 C66 O9 0.8(3) . . . . ?
C67 N12 C66 C61 -177.26(16) . . . . ?
C67 C68 C69 C70 -0.5(3) . . . . ?
C67 C72 C71 C70 0.3(4) . . . . ?
C10 C9 C8 N3 8.09(18) . . . . ?
C10 C9 C8 C7 -115.22(16) . . . . ?
C10 C9 C8 C17 130.62(17) . . . . ?
C10 C9 C16 O2 170.89(19) . . . . ?
C10 C9 C16 N4 -11.6(2) . . . . ?
C10 C12 C13 C14 151.4(2) . . . . ?
C82 N15 C87 C80 -47.27(19) . . . . ?
C82 N15 C87 C88 -178.55(16) . . . . ?
C82 N15 C90 C89 -162.04(18) . . . . ?
C82 C81 C86 O11 73.4(2) . . . . ?
C82 C81 C86 N16 -106.32(17) . . . . ?
C82 C81 C80 C79 108.34(16) . . . . ?
C82 C81 C80 C87 -13.11(19) . . . . ?
C19 N4 C11 O3 1.3(3) . . . . ?
C19 N4 C11 C10 -175.93(16) . . . . ?
C19 N4 C16 O2 3.7(3) . . . . ?
C19 N4 C16 C9 -173.96(16) . . . . ?
C19 C20 C21 C22 0.7(3) . . . . ?
C19 C24 C23 C22 1.0(4) . . . . ?
C79 N16 C86 O11 179.07(18) . . . . ?
C79 N16 C86 C81 -1.2(2) . . . . ?
C79 N16 C76 C75 -64.6(3) . . . . ?
C79 N16 C76 C77 116.5(3) . . . . ?
C79 C80 C87 N15 -78.47(19) . . . . ?
C79 C80 C87 C88 34.2(3) . . . . ?
C52 N9 N10 C57 178.84(17) . . . . ?
C52 N9 C55 O7 2.8(3) . . . . ?
C52 N9 C55 C56 -176.85(18) . . . . ?
C52 C51 C50 C49 -0.6(3) . . . . ?
C52 C53 C54 C49 -0.4(3) . . . . ?
C32 C33 C35 N7 -11.42(17) . . . . ?
C32 C33 C35 C36 -134.12(17) . . . . ?
C32 C33 C35 C38 110.44(16) . . . . ?
C32 C39 C40 C41 -150.7(2) . . . . ?
C60 N12 C67 C68 -66.8(3) . . . . ?
C60 N12 C67 C72 112.5(2) . . . . ?
C60 N12 C66 O9 179.4(2) . . . . ?
C60 N12 C66 C61 1.3(2) . . . . ?
C60 C59 C56 N11 -98.79(17) . . . . ?
C60 C59 C56 C57 24.1(2) . . . . ?
C60 C59 C56 C55 140.16(16) . . . . ?
C33 C32 C31 N8 10.6(2) . . . . ?
C33 C32 C31 O6 -171.3(2) . . . . ?
C33 C32 C39 N7 34.93(18) . . . . ?
C33 C32 C39 C40 147.5(2) . . . . ?
C33 C35 C38 O4 -50.6(2) . . . . ?
C33 C35 C38 N5 128.86(16) . . . . ?
C11 N4 C19 C20 -61.1(3) . . . . ?
C11 N4 C19 C24 120.0(2) . . . . ?
C11 N4 C16 O2 -179.33(19) . . . . ?
C11 N4 C16 C9 3.0(2) . . . . ?
C11 C10 C12 N3 75.25(19) . . . . ?
C11 C10 C12 C13 -36.7(3) . . . . ?
C35 N7 C39 C32 -45.37(18) . . . . ?
C35 N7 C39 C40 -176.13(16) . . . . ?
C35 N7 C42 C41 -164.71(18) . . . . ?
C8 N3 C12 C10 46.53(19) . . . . ?
C8 N3 C12 C13 177.61(16) . . . . ?
C8 N3 C15 C14 160.80(18) . . . . ?
C8 C9 C10 C11 -103.75(16) . . . . ?
C8 C9 C10 C12 18.51(19) . . . . ?
C8 C9 C16 O2 -74.7(3) . . . . ?
C8 C9 C16 N4 102.88(17) . . . . ?
C55 N9 N10 C57 -1.1(2) . . . . ?
C55 N9 C52 C51 -155.6(2) . . . . ?
C55 N9 C52 C53 24.9(3) . . . . ?
C85 N13 C91 C92 -21.9(3) . . . . ?
C85 N13 C91 C96 158.2(2) . . . . ?
C85 C82 C81 C86 -136.20(16) . . . . ?
C85 C82 C81 C80 109.20(16) . . . . ?
C7 N1 C4 C3 29.0(3) . . . . ?
C7 N1 C4 C5 -151.9(2) . . . . ?
C7 C8 C17 N2 -0.7(2) . . . . ?
C7 C8 C17 C18 172.06(18) . . . . ?
C61 C59 C56 N11 15.75(17) . . . . ?
C61 C59 C56 C57 138.66(16) . . . . ?
C61 C59 C56 C55 -105.29(17) . . . . ?
C61 C62 C63 C64 151.1(2) . . . . ?
C81 C82 C85 O12 -52.4(3) . . . . ?
C81 C82 C85 N13 126.14(16) . . . . ?
C81 C80 C87 N15 34.91(18) . . . . ?
C81 C80 C87 C88 147.6(2) . . . . ?
C17 N2 N1 C7 0.8(2) . . . . ?
C17 N2 N1 C4 177.63(17) . . . . ?
C17 C8 C7 O1 -179.4(2) . . . . ?
C17 C8 C7 N1 1.16(19) . . . . ?
C29 C28 C27 C26 -0.4(3) . . . . ?
C29 C30 C25 C26 -0.3(4) . . . . ?
C38 N5 C43 C44 151.0(2) . . . . ?
C38 N5 C43 C48 -29.9(3) . . . . ?
C86 N16 C79 O10 174.92(19) . . . . ?
C86 N16 C79 C80 -6.7(2) . . . . ?
C86 N16 C76 C75 110.3(2) . . . . ?
C86 N16 C76 C77 -68.6(3) . . . . ?
C86 C81 C80 C79 -11.72(19) . . . . ?
C86 C81 C80 C87 -133.16(16) . . . . ?
C31 N8 C28 C29 -115.3(2) . . . . ?
C31 N8 C28 C27 66.6(3) . . . . ?
C31 N8 C34 O5 175.75(19) . . . . ?
C31 N8 C34 C33 -5.1(2) . . . . ?
C31 C32 C33 C34 -13.11(18) . . . . ?
C31 C32 C33 C35 107.03(16) . . . . ?
C31 C32 C39 N7 -78.59(19) . . . . ?
C31 C32 C39 C40 34.0(3) . . . . ?
C80 C81 C86 O11 -171.94(19) . . . . ?
C80 C81 C86 N16 8.35(19) . . . . ?
C80 C87 C88 C89 -149.3(2) . . . . ?
C59 C61 C62 N11 -32.92(18) . . . . ?
C59 C61 C62 C63 -146.1(2) . . . . ?
C59 C61 C66 N12 -7.5(2) . . . . ?
C59 C61 C66 O9 174.5(2) . . . . ?
C43 N5 C38 O4 -1.2(3) . . . . ?
C43 N5 C38 C35 179.42(18) . . . . ?
C43 C44 C45 C46 1.2(3) . . . . ?
C43 C48 C47 C46 1.5(4) . . . . ?
C87 N15 C82 C83 166.23(15) . . . . ?
C87 N15 C82 C85 -79.37(19) . . . . ?
C87 N15 C82 C81 38.25(18) . . . . ?
C87 N15 C90 C89 -35.5(2) . . . . ?
C87 C88 C89 C90 16.3(2) . . . . ?
C16 N4 C19 C20 115.6(2) . . . . ?
C16 N4 C19 C24 -63.4(2) . . . . ?
C16 N4 C11 O3 -175.63(19) . . . . ?
C16 N4 C11 C10 7.1(2) . . . . ?
C16 C9 C10 C11 15.04(19) . . . . ?
C16 C9 C10 C12 137.31(16) . . . . ?
C16 C9 C8 N3 -106.02(17) . . . . ?
C16 C9 C8 C7 130.66(16) . . . . ?
C16 C9 C8 C17 16.5(2) . . . . ?
C39 N7 C35 C36 164.06(15) . . . . ?
C39 N7 C35 C33 35.52(17) . . . . ?
C39 N7 C35 C38 -83.33(18) . . . . ?
C39 N7 C42 C41 -39.5(2) . . . . ?
C39 C32 C33 C34 -134.69(15) . . . . ?
C39 C32 C33 C35 -14.55(19) . . . . ?
C39 C32 C31 N8 123.99(17) . . . . ?
C39 C32 C31 O6 -57.9(3) . . . . ?
C39 C40 C41 C42 14.8(3) . . . . ?
C91 N13 C85 O12 -2.5(3) . . . . ?
C91 N13 C85 C82 179.01(18) . . . . ?
C91 C92 C93 C94 1.2(3) . . . . ?
C91 C96 C95 C94 1.9(4) . . . . ?
C4 N1 C7 O1 3.1(4) . . . . ?
C4 N1 C7 C8 -177.55(19) . . . . ?
C4 C3 C2 C1 -1.1(4) . . . . ?
C4 C5 C6 C1 -1.4(4) . . . . ?
C37 C36 C35 N7 -54.4(2) . . . . ?
C37 C36 C35 C33 63.8(2) . . . . ?
C37 C36 C35 C38 -175.73(18) . . . . ?
C12 N3 C8 C9 -34.11(18) . . . . ?
C12 N3 C8 C7 84.82(19) . . . . ?
C12 N3 C8 C17 -161.42(15) . . . . ?
C12 N3 C15 C14 33.0(2) . . . . ?
C12 C10 C11 O3 56.4(3) . . . . ?
C12 C10 C11 N4 -126.58(17) . . . . ?
C12 C13 C14 C15 -20.7(2) . . . . ?
C62 N11 C56 C57 -167.76(15) . . . . ?
C62 N11 C56 C55 80.04(18) . . . . ?
C62 N11 C56 C59 -38.63(17) . . . . ?
C62 N11 C65 C64 40.5(2) . . . . ?
C62 C61 C59 C60 131.31(15) . . . . ?
C62 C61 C59 C56 10.62(18) . . . . ?
C62 C61 C66 N12 -121.01(17) . . . . ?
C62 C61 C66 O9 61.0(3) . . . . ?
C62 C63 C64 C65 -13.9(3) . . . . ?
C76 N16 C79 O10 -9.7(3) . . . . ?
C76 N16 C79 C80 168.64(17) . . . . ?
C76 N16 C86 O11 3.7(3) . . . . ?
C76 N16 C86 C81 -176.60(16) . . . . ?
C76 C75 C74 C73 -0.6(4) . . . . ?
C76 C77 C78 C73 -0.6(6) . . . . ?
C68 C67 C72 C71 -0.6(4) . . . . ?
C68 C69 C70 C71 0.2(4) . . . . ?
C84 C83 C82 N15 -48.9(2) . . . . ?
C84 C83 C82 C85 -172.83(17) . . . . ?
C84 C83 C82 C81 68.6(2) . . . . ?
C56 N11 C62 C61 46.03(18) . . . . ?
C56 N11 C62 C63 177.13(15) . . . . ?
C56 N11 C65 C64 163.58(18) . . . . ?
C66 N12 C67 C68 111.7(2) . . . . ?
C66 N12 C67 C72 -69.0(3) . . . . ?
C66 N12 C60 O8 -174.26(19) . . . . ?
C66 N12 C60 C59 5.6(2) . . . . ?
C66 C61 C59 C60 10.33(19) . . . . ?
C66 C61 C59 C56 -110.37(15) . . . . ?
C66 C61 C62 N11 80.75(19) . . . . ?
C66 C61 C62 C63 -32.4(3) . . . . ?
C51 C52 C53 C54 0.7(3) . . . . ?
C51 C50 C49 C54 1.0(4) . . . . ?
C53 C52 C51 C50 -0.2(3) . . . . ?
C53 C54 C49 C50 -0.4(4) . . . . ?
C20 C19 C24 C23 -0.7(3) . . . . ?
C20 C21 C22 C23 -0.4(4) . . . . ?
C44 C43 C48 C47 -1.0(3) . . . . ?
C44 C45 C46 C47 -0.7(4) . . . . ?
C58 C57 C56 N11 56.5(2) . . . . ?
C58 C57 C56 C55 177.00(19) . . . . ?
C58 C57 C56 C59 -61.9(3) . . . . ?
C65 N11 C62 C61 178.55(16) . . . . ?
C65 N11 C62 C63 -50.35(19) . . . . ?
C65 N11 C56 C57 70.4(2) . . . . ?
C65 N11 C56 C55 -41.8(2) . . . . ?
C65 N11 C56 C59 -160.44(17) . . . . ?
C24 C19 C20 C21 -0.2(3) . . . . ?
C75 C76 C77 C78 -1.3(5) . . . . ?
C75 C74 C73 C78 -1.3(5) . . . . ?
C3 C4 C5 C6 1.8(4) . . . . ?
C3 C2 C1 C6 1.5(4) . . . . ?
C48 C43 C44 C45 -0.4(3) . . . . ?
C48 C47 C46 C45 -0.7(4) . . . . ?
C92 C91 C96 C95 -1.3(3) . . . . ?
C92 C93 C94 C95 -0.7(4) . . . . ?
C27 C28 C29 C30 0.4(3) . . . . ?
C27 C26 C25 C30 0.3(4) . . . . ?
C42 N7 C35 C36 -72.0(2) . . . . ?
C42 N7 C35 C33 159.50(17) . . . . ?
C42 N7 C35 C38 40.6(2) . . . . ?
C42 N7 C39 C32 -179.39(16) . . . . ?
C42 N7 C39 C40 49.8(2) . . . . ?
C72 C67 C68 C69 0.7(3) . . . . ?
C90 N15 C82 C83 -67.7(2) . . . . ?
C90 N15 C82 C85 46.7(2) . . . . ?
C90 N15 C82 C81 164.30(17) . . . . ?
C90 N15 C87 C80 177.76(16) . . . . ?
C90 N15 C87 C88 46.5(2) . . . . ?
C15 N3 C8 C9 -161.23(18) . . . . ?
C15 N3 C8 C7 -42.3(2) . . . . ?
C15 N3 C8 C17 71.5(2) . . . . ?
C15 N3 C12 C10 -177.75(17) . . . . ?
C15 N3 C12 C13 -46.7(2) . . . . ?
C93 C94 C95 C96 -0.9(4) . . . . ?
C2 C1 C6 C5 -0.2(4) . . . . ?
C96 C91 C92 C93 -0.2(3) . . . . ?
C21 C22 C23 C24 -0.5(4) . . . . ?
C69 C70 C71 C72 -0.1(4) . . . . ?
C5 C4 C3 C2 -0.5(3) . . . . ?
C74 C73 C78 C77 1.9(6) . . . . ?
C77 C76 C75 C74 1.9(4) . . . . ?
